data_2229483
loop_
_publ_author_name
'Suleiman Gwaram, Nura'
'Khaledi, Hamid'
'Mohd Ali, Hapipah'

_publ_section_title
;
 Dichlorido{<i>N</i>,<i>N</i>-dimethyl-<i>N</i>'-[1-(pyridin-2-yl)ethylidene]ethane-1,2-diamine-\k^3^<i>N</i>,<i>N</i>',<i>N</i>''}cadmium
;
_journal_coeditor_code PV2387
_journal_issue 3
_journal_name_full 'Acta Crystallographica Section E'
_journal_page_first m348
_journal_paper_doi 10.1107/S1600536811005538
_journal_volume 67
_journal_year 2011
_chemical_formula_iupac '[Cd Cl2 (C11 H17 N3)]'
_chemical_formula_moiety 'C11 H17 Cd Cl2 N3'
_chemical_formula_sum 'C11 H17 Cd Cl2 N3'
_chemical_formula_weight 374.58
_chemical_name_systematic
;
Dichlorido{<i>N</i>,<i>N</i>-dimethyl-<i>N</i>'-
[1-(pyridin-2-yl)ethylidene]ethane-1,2-diamine-
\k^3^<i>N</i>,<i>N</i>',<i>N</i>''}cadmium
;
_space_group_IT_number 2
_symmetry_cell_setting triclinic
_symmetry_space_group_name_Hall '-P 1'
_symmetry_space_group_name_H-M 'P -1'
_atom_sites_solution_hydrogens geom
_atom_sites_solution_primary direct
_atom_sites_solution_secondary difmap
_audit_creation_method SHELXL-97
_cell_angle_alpha 102.5340(10)
_cell_angle_beta 103.3650(10)
_cell_angle_gamma 97.8500(10)
_cell_formula_units_Z 2
_cell_length_a 8.0276(2)
_cell_length_b 9.6048(2)
_cell_length_c 10.0851(2)
_cell_measurement_reflns_used 5105
_cell_measurement_temperature 100(2)
_cell_measurement_theta_max 29.65
_cell_measurement_theta_min 2.22
_cell_volume 724.09(3)
_computing_cell_refinement 'SAINT (Bruker, 2007)'
_computing_data_collection 'APEX2 (Bruker, 2007)'
_computing_data_reduction 'SAINT (Bruker, 2007)'
_computing_molecular_graphics 'X-SEED (Barbour, 2001)'
_computing_publication_material 'SHELXL97 (Sheldrick, 2008) and publCIF (Westrip, 2010)'
_computing_structure_refinement 'SHELXL97 (Sheldrick, 2008)'
_computing_structure_solution 'SHELXS97 (Sheldrick, 2008)'
_diffrn_ambient_temperature 100(2)
_diffrn_measured_fraction_theta_full 0.982
_diffrn_measured_fraction_theta_max 0.982
_diffrn_measurement_device_type 'Bruker APEXII CCD'
_diffrn_measurement_method '\f and \w'
_diffrn_radiation_monochromator graphite
_diffrn_radiation_source 'fine-focus sealed tube'
_diffrn_radiation_type MoK\a
_diffrn_radiation_wavelength 0.71073
_diffrn_reflns_av_R_equivalents 0.0138
_diffrn_reflns_av_sigmaI/netI 0.0195
_diffrn_reflns_limit_h_max 9
_diffrn_reflns_limit_h_min -9
_diffrn_reflns_limit_k_max 11
_diffrn_reflns_limit_k_min -11
_diffrn_reflns_limit_l_max 12
_diffrn_reflns_limit_l_min -12
_diffrn_reflns_number 5023
_diffrn_reflns_theta_full 25.50
_diffrn_reflns_theta_max 25.50
_diffrn_reflns_theta_min 2.15
_exptl_absorpt_coefficient_mu 1.859
_exptl_absorpt_correction_T_max 0.9293
_exptl_absorpt_correction_T_min 0.6744
_exptl_absorpt_correction_type multi-scan
_exptl_absorpt_process_details '(SADABS; Sheldrick, 1996)'
_exptl_crystal_colour colorless
_exptl_crystal_density_diffrn 1.718
_exptl_crystal_density_method 'not measured'
_exptl_crystal_description plate
_exptl_crystal_F_000 372
_exptl_crystal_size_max 0.23
_exptl_crystal_size_mid 0.11
_exptl_crystal_size_min 0.04
_refine_diff_density_max 0.291
_refine_diff_density_min -0.391
_refine_ls_extinction_method none
_refine_ls_goodness_of_fit_ref 1.080
_refine_ls_hydrogen_treatment constr
_refine_ls_matrix_type full
_refine_ls_number_parameters 157
_refine_ls_number_reflns 2652
_refine_ls_number_restraints 0
_refine_ls_restrained_S_all 1.080
_refine_ls_R_factor_all 0.0165
_refine_ls_R_factor_gt 0.0155
_refine_ls_shift/su_max 0.001
_refine_ls_shift/su_mean 0.000
_refine_ls_structure_factor_coef Fsqd
_refine_ls_weighting_details 'calc w=1/[\s^2^(Fo^2^)+(0.0151P)^2^+0.4207P] where P=(Fo^2^+2Fc^2^)/3'
_refine_ls_weighting_scheme calc
_refine_ls_wR_factor_gt 0.0377
_refine_ls_wR_factor_ref 0.0384
_reflns_number_gt 2547
_reflns_number_total 2652
_reflns_threshold_expression I>2sigma(I)
_cod_data_source_file pv2387.cif
_cod_data_source_block I
_cod_database_code 2229483
_cod_database_fobs_code 2229483

loop_
_symmetry_equiv_pos_as_xyz
'x, y, z'
'-x, -y, -z'

loop_
_atom_site_type_symbol
_atom_site_label
_atom_site_fract_x
_atom_site_fract_y
_atom_site_fract_z
_atom_site_U_iso_or_equiv
_atom_site_adp_type
_atom_site_calc_flag
_atom_site_refinement_flags
_atom_site_occupancy
_atom_site_disorder_assembly
_atom_site_disorder_group
Cd Cd1 -0.076971(16) 0.190459(13) 0.205336(13) 0.01438(5) Uani d . 1 . .
Cl Cl1 -0.19397(6) 0.14396(5) -0.04976(5) 0.02368(11) Uani d . 1 . .
Cl Cl2 -0.21885(7) 0.34705(5) 0.35214(5) 0.02337(11) Uani d . 1 . .
N N1 -0.1880(2) -0.04027(16) 0.23109(16) 0.0155(3) Uani d . 1 . .
N N2 0.1417(2) 0.10346(17) 0.33828(16) 0.0171(3) Uani d . 1 . .
N N3 0.1925(2) 0.34724(17) 0.22918(16) 0.0187(3) Uani d . 1 . .
C C1 -0.3543(3) -0.1088(2) 0.1769(2) 0.0193(4) Uani d . 1 . .
H H1 -0.4351 -0.0611 0.1283 0.023 Uiso calc R 1 . .
C C2 -0.4143(3) -0.2472(2) 0.1886(2) 0.0214(4) Uani d . 1 . .
H H2 -0.5330 -0.2941 0.1471 0.026 Uiso calc R 1 . .
C C3 -0.2973(3) -0.3147(2) 0.2619(2) 0.0233(4) Uani d . 1 . .
H H3 -0.3346 -0.4091 0.2719 0.028 Uiso calc R 1 . .
C C4 -0.1247(3) -0.2432(2) 0.3208(2) 0.0202(4) Uani d . 1 . .
H H4 -0.0429 -0.2874 0.3732 0.024 Uiso calc R 1 . .
C C5 -0.0729(2) -0.1063(2) 0.30211(19) 0.0166(4) Uani d . 1 . .
C C6 0.1124(2) -0.0244(2) 0.35613(19) 0.0173(4) Uani d . 1 . .
C C7 0.2517(3) -0.0968(2) 0.4217(2) 0.0244(4) Uani d . 1 . .
H H7A 0.2968 -0.1510 0.3482 0.037 Uiso calc R 1 . .
H H7B 0.2025 -0.1639 0.4697 0.037 Uiso calc R 1 . .
H H7C 0.3470 -0.0229 0.4902 0.037 Uiso calc R 1 . .
C C8 0.3182(2) 0.1896(2) 0.3762(2) 0.0212(4) Uani d . 1 . .
H H8A 0.3840 0.1458 0.3117 0.025 Uiso calc R 1 . .
H H8B 0.3803 0.1910 0.4737 0.025 Uiso calc R 1 . .
C C9 0.3074(3) 0.3439(2) 0.3656(2) 0.0211(4) Uani d . 1 . .
H H9A 0.2626 0.3932 0.4431 0.025 Uiso calc R 1 . .
H H9B 0.4260 0.3985 0.3773 0.025 Uiso calc R 1 . .
C C10 0.2668(3) 0.2957(2) 0.1115(2) 0.0246(4) Uani d . 1 . .
H H10A 0.3822 0.3559 0.1282 0.037 Uiso calc R 1 . .
H H10B 0.1898 0.3027 0.0233 0.037 Uiso calc R 1 . .
H H10C 0.2779 0.1942 0.1045 0.037 Uiso calc R 1 . .
C C11 0.1656(3) 0.4971(2) 0.2359(2) 0.0286(5) Uani d . 1 . .
H H11A 0.2779 0.5613 0.2511 0.043 Uiso calc R 1 . .
H H11B 0.1150 0.5301 0.3140 0.043 Uiso calc R 1 . .
H H11C 0.0860 0.4995 0.1470 0.043 Uiso calc R 1 . .

loop_
_atom_site_aniso_label
_atom_site_aniso_U_11
_atom_site_aniso_U_22
_atom_site_aniso_U_33
_atom_site_aniso_U_12
_atom_site_aniso_U_13
_atom_site_aniso_U_23
Cd1 0.01536(8) 0.01317(8) 0.01511(8) 0.00330(5) 0.00430(5) 0.00417(5)
Cl1 0.0233(2) 0.0301(3) 0.0159(2) 0.0048(2) 0.00258(18) 0.00570(19)
Cl2 0.0298(3) 0.0205(2) 0.0265(2) 0.0112(2) 0.0154(2) 0.00792(19)
N1 0.0182(8) 0.0151(7) 0.0148(7) 0.0045(6) 0.0055(6) 0.0048(6)
N2 0.0165(8) 0.0180(8) 0.0158(8) 0.0040(6) 0.0032(6) 0.0031(6)
N3 0.0202(8) 0.0168(8) 0.0194(8) 0.0030(6) 0.0076(7) 0.0029(6)
C1 0.0193(10) 0.0203(10) 0.0203(9) 0.0059(8) 0.0072(8) 0.0063(8)
C2 0.0200(10) 0.0221(10) 0.0230(10) 0.0011(8) 0.0091(8) 0.0063(8)
C3 0.0294(11) 0.0165(9) 0.0289(11) 0.0041(8) 0.0149(9) 0.0084(8)
C4 0.0264(10) 0.0196(10) 0.0211(10) 0.0107(8) 0.0114(8) 0.0095(8)
C5 0.0220(10) 0.0162(9) 0.0141(9) 0.0075(8) 0.0081(7) 0.0033(7)
C6 0.0205(10) 0.0200(9) 0.0129(9) 0.0080(8) 0.0056(7) 0.0036(7)
C7 0.0222(10) 0.0253(10) 0.0275(11) 0.0083(8) 0.0044(9) 0.0107(9)
C8 0.0169(10) 0.0226(10) 0.0218(10) 0.0035(8) 0.0028(8) 0.0038(8)
C9 0.0206(10) 0.0194(10) 0.0198(10) -0.0004(8) 0.0057(8) -0.0001(8)
C10 0.0239(11) 0.0297(11) 0.0202(10) 0.0027(9) 0.0100(8) 0.0032(8)
C11 0.0326(12) 0.0171(10) 0.0388(12) 0.0030(9) 0.0150(10) 0.0083(9)

loop_
_atom_type_symbol
_atom_type_description
_atom_type_scat_dispersion_real
_atom_type_scat_dispersion_imag
_atom_type_scat_source
C C 0.0033 0.0016 'International Tables Vol C Tables 4.2.6.8 and 6.1.1.4'
H H 0.0000 0.0000 'International Tables Vol C Tables 4.2.6.8 and 6.1.1.4'
Cd Cd -0.8075 1.2024 'International Tables Vol C Tables 4.2.6.8 and 6.1.1.4'
Cl Cl 0.1484 0.1585 'International Tables Vol C Tables 4.2.6.8 and 6.1.1.4'
N N 0.0061 0.0033 'International Tables Vol C Tables 4.2.6.8 and 6.1.1.4'

loop_
_geom_angle_atom_site_label_1
_geom_angle_atom_site_label_2
_geom_angle_atom_site_label_3
_geom_angle_site_symmetry_1
_geom_angle_site_symmetry_3
_geom_angle
_geom_angle_publ_flag
N2 Cd1 N1 . . 69.42(5) ?
N2 Cd1 N3 . . 73.39(5) ?
N1 Cd1 N3 . . 141.34(5) ?
N2 Cd1 Cl1 . . 131.13(4) ?
N1 Cd1 Cl1 . . 98.62(4) ?
N3 Cd1 Cl1 . . 97.82(4) ?
N2 Cd1 Cl2 . . 112.49(4) ?
N1 Cd1 Cl2 . . 100.86(4) ?
N3 Cd1 Cl2 . . 102.71(4) ?
Cl1 Cd1 Cl2 . . 116.315(17) ?
C1 N1 C5 . . 119.09(16) ?
C1 N1 Cd1 . . 124.01(12) ?
C5 N1 Cd1 . . 116.87(12) ?
C6 N2 C8 . . 121.86(16) ?
C6 N2 Cd1 . . 120.70(13) ?
C8 N2 Cd1 . . 116.44(11) ?
C10 N3 C11 . . 110.06(16) ?
C10 N3 C9 . . 111.56(15) ?
C11 N3 C9 . . 108.99(15) ?
C10 N3 Cd1 . . 110.95(11) ?
C11 N3 Cd1 . . 110.21(12) ?
C9 N3 Cd1 . . 104.94(11) ?
N1 C1 C2 . . 122.72(18) ?
N1 C1 H1 . . 118.6 ?
C2 C1 H1 . . 118.6 ?
C3 C2 C1 . . 118.40(18) ?
C3 C2 H2 . . 120.8 ?
C1 C2 H2 . . 120.8 ?
C2 C3 C4 . . 119.34(18) ?
C2 C3 H3 . . 120.3 ?
C4 C3 H3 . . 120.3 ?
C3 C4 C5 . . 119.17(18) ?
C3 C4 H4 . . 120.4 ?
C5 C4 H4 . . 120.4 ?
N1 C5 C4 . . 121.26(17) ?
N1 C5 C6 . . 115.96(16) ?
C4 C5 C6 . . 122.77(17) ?
N2 C6 C7 . . 123.96(18) ?
N2 C6 C5 . . 116.71(16) ?
C7 C6 C5 . . 119.29(16) ?
C6 C7 H7A . . 109.5 ?
C6 C7 H7B . . 109.5 ?
H7A C7 H7B . . 109.5 ?
C6 C7 H7C . . 109.5 ?
H7A C7 H7C . . 109.5 ?
H7B C7 H7C . . 109.5 ?
N2 C8 C9 . . 109.01(16) ?
N2 C8 H8A . . 109.9 ?
C9 C8 H8A . . 109.9 ?
N2 C8 H8B . . 109.9 ?
C9 C8 H8B . . 109.9 ?
H8A C8 H8B . . 108.3 ?
N3 C9 C8 . . 112.34(15) ?
N3 C9 H9A . . 109.1 ?
C8 C9 H9A . . 109.1 ?
N3 C9 H9B . . 109.1 ?
C8 C9 H9B . . 109.1 ?
H9A C9 H9B . . 107.9 ?
N3 C10 H10A . . 109.5 ?
N3 C10 H10B . . 109.5 ?
H10A C10 H10B . . 109.5 ?
N3 C10 H10C . . 109.5 ?
H10A C10 H10C . . 109.5 ?
H10B C10 H10C . . 109.5 ?
N3 C11 H11A . . 109.5 ?
N3 C11 H11B . . 109.5 ?
H11A C11 H11B . . 109.5 ?
N3 C11 H11C . . 109.5 ?
H11A C11 H11C . . 109.5 ?
H11B C11 H11C . . 109.5 ?

loop_
_geom_bond_atom_site_label_1
_geom_bond_atom_site_label_2
_geom_bond_site_symmetry_2
_geom_bond_distance
_geom_bond_publ_flag
Cd1 N2 . 2.3188(15) ?
Cd1 N1 . 2.3644(15) ?
Cd1 N3 . 2.3909(16) ?
Cd1 Cl1 . 2.4434(5) ?
Cd1 Cl2 . 2.4561(5) ?
N1 C1 . 1.335(2) ?
N1 C5 . 1.350(2) ?
N2 C6 . 1.277(2) ?
N2 C8 . 1.459(2) ?
N3 C10 . 1.471(2) ?
N3 C11 . 1.474(2) ?
N3 C9 . 1.478(2) ?
C1 C2 . 1.389(3) ?
C1 H1 . 0.9500 ?
C2 C3 . 1.379(3) ?
C2 H2 . 0.9500 ?
C3 C4 . 1.388(3) ?
C3 H3 . 0.9500 ?
C4 C5 . 1.390(3) ?
C4 H4 . 0.9500 ?
C5 C6 . 1.499(3) ?
C6 C7 . 1.497(3) ?
C7 H7A . 0.9800 ?
C7 H7B . 0.9800 ?
C7 H7C . 0.9800 ?
C8 C9 . 1.522(3) ?
C8 H8A . 0.9900 ?
C8 H8B . 0.9900 ?
C9 H9A . 0.9900 ?
C9 H9B . 0.9900 ?
C10 H10A . 0.9800 ?
C10 H10B . 0.9800 ?
C10 H10C . 0.9800 ?
C11 H11A . 0.9800 ?
C11 H11B . 0.9800 ?
C11 H11C . 0.9800 ?

loop_
_geom_hbond_atom_site_label_D
_geom_hbond_atom_site_label_H
_geom_hbond_atom_site_label_A
_geom_hbond_site_symmetry_A
_geom_hbond_distance_DH
_geom_hbond_distance_HA
_geom_hbond_distance_DA
_geom_hbond_angle_DHA
C7 H7B Cl2 2_556 0.98 2.77 3.679(2) 155
